data_7154782
loop_
_publ_author_name
'Janiak, Agnieszka'
'Petryk, Ma\/lgorzata'
'Barbour, Leonard J.'
'Kwit, Marcin'

_publ_section_title
;
 Readily prepared inclusion forming chiral calixsalens.
;
_journal_issue 2
_journal_name_full 'Organic &amp; biomolecular chemistry'
_journal_page_first 669
_journal_page_last 673
_journal_paper_doi 10.1039/c5ob02090e
_journal_volume 14
_journal_year 2015
_chemical_absolute_configuration rm
_chemical_formula_moiety 'C99 H90 N6 O3, 4(C H2 Cl2), C H4 O'
_chemical_formula_sum 'C104 H102 Cl8 N6 O4'
_chemical_formula_weight 1783.52
_chemical_name_systematic
; 
 ? 
;
_space_group_IT_number 19
_symmetry_cell_setting orthorhombic
_symmetry_space_group_name_Hall 'P 2ac 2ab'
_symmetry_space_group_name_H-M 'P 21 21 21'
_atom_sites_solution_hydrogens geom
_atom_sites_solution_primary direct
_atom_sites_solution_secondary difmap
_audit_creation_method SHELXL-97
_audit_update_record
;
2015-09-07 deposited with the CCDC.
2015-10-30 downloaded from the CCDC.
;
_cell_angle_alpha 90.00
_cell_angle_beta 90.00
_cell_angle_gamma 90.00
_cell_formula_units_Z 4
_cell_length_a 14.177(2)
_cell_length_b 21.094(3)
_cell_length_c 32.557(4)
_cell_measurement_reflns_used 30861
_cell_measurement_temperature 130(2)
_cell_measurement_theta_max 66.60
_cell_measurement_theta_min 2.50
_cell_volume 9736(2)
_computing_cell_refinement
;
CrysAlisPro, Agilent Technologies,v. 1.171.35.4 
;
_computing_data_collection
;
CrysAlisPro, Agilent Technologies,v. 1.171.35.4 
;
_computing_data_reduction
;
CrysAlisPro, Agilent Technologies, v. 1.171.35.4
;
_computing_structure_refinement 'SHELXL-97 (Sheldrick, 1997)'
_computing_structure_solution 'SHELXS-97 (Sheldrick, 1990)'
_diffrn_ambient_temperature 130(2)
_diffrn_measured_fraction_theta_full 1.000
_diffrn_measured_fraction_theta_max 1.000
_diffrn_measurement_device_type 'SuperNova, Atlas detector'
_diffrn_measurement_method '\w scans'
_diffrn_radiation_monochromator mirror
_diffrn_radiation_source 'SuperNova (Cu) X-ray Source'
_diffrn_radiation_type CuK\a
_diffrn_radiation_wavelength 1.54187
_diffrn_reflns_av_R_equivalents 0.0410
_diffrn_reflns_av_sigmaI/netI 0.0337
_diffrn_reflns_limit_h_max 14
_diffrn_reflns_limit_h_min -16
_diffrn_reflns_limit_k_max 25
_diffrn_reflns_limit_k_min -23
_diffrn_reflns_limit_l_max 38
_diffrn_reflns_limit_l_min -38
_diffrn_reflns_number 51554
_diffrn_reflns_theta_full 66.60
_diffrn_reflns_theta_max 66.60
_diffrn_reflns_theta_min 2.50
_diffrn_standards_interval_time 0
_exptl_absorpt_coefficient_mu 2.530
_exptl_absorpt_correction_T_max 1.00000
_exptl_absorpt_correction_T_min 0.49489
_exptl_absorpt_correction_type multi-scan
_exptl_absorpt_process_details
;
CrysAlisPro, Agilent Technologies,
Version 1.171.35.4 Empirical absorption correction 
using spherical harmonics, implemented 
in SCALE3 ABSPACK scaling algorithm.
;
_exptl_crystal_colour yellow
_exptl_crystal_density_diffrn 1.217
_exptl_crystal_density_method 'not measured'
_exptl_crystal_description plate
_exptl_crystal_F_000 3744
_exptl_crystal_size_max 0.60
_exptl_crystal_size_mid 0.20
_exptl_crystal_size_min 0.04
_platon_squeeze_details
;
One molecule of dichloro methane was squeezed
;
_refine_diff_density_max 0.718
_refine_diff_density_min -0.702
_refine_diff_density_rms 0.058
_refine_ls_abs_structure_details 'Flack H D (1983), Acta Cryst. A39, 876-881'
_refine_ls_abs_structure_Flack 0.060(12)
_refine_ls_extinction_method none
_refine_ls_goodness_of_fit_ref 1.046
_refine_ls_hydrogen_treatment constr
_refine_ls_matrix_type full
_refine_ls_number_parameters 1120
_refine_ls_number_reflns 17185
_refine_ls_number_restraints 3
_refine_ls_restrained_S_all 1.047
_refine_ls_R_factor_all 0.0614
_refine_ls_R_factor_gt 0.0582
_refine_ls_shift/su_max 0.001
_refine_ls_shift/su_mean 0.000
_refine_ls_structure_factor_coef Fsqd
_refine_ls_weighting_details 'calc w=1/[\s^2^(Fo^2^)+(0.1220P)^2^+1.9807P] where P=(Fo^2^+2Fc^2^)/3'
_refine_ls_weighting_scheme calc
_refine_ls_wR_factor_gt 0.1704
_refine_ls_wR_factor_ref 0.1755
_reflns_number_gt 15826
_reflns_number_total 17185
_reflns_threshold_expression >2sigma(I)
_cod_data_source_file c5ob02090e2.cif
_cod_data_source_block 3g
_cod_depositor_comments 'Adding full bibliography for 7154775--7154783.cif.'
_cod_database_code 7154782

loop_
_symmetry_equiv_pos_as_xyz
'x, y, z'
'-x+1/2, -y, z+1/2'
'x+1/2, -y+1/2, -z'
'-x, y+1/2, -z+1/2'

loop_
_atom_site_label
_atom_site_type_symbol
_atom_site_fract_x
_atom_site_fract_y
_atom_site_fract_z
_atom_site_U_iso_or_equiv
_atom_site_adp_type
_atom_site_occupancy
_atom_site_symmetry_multiplicity
_atom_site_calc_flag
_atom_site_refinement_flags
C1 C 0.9918(2) 0.71512(15) 1.15683(11) 0.0422(7) Uani 1 1 d .
H1 H 0.9675 0.6911 1.1325 0.051 Uiso 1 1 calc R
C2 C 1.0922(2) 0.73887(14) 1.14797(10) 0.0379(6) Uani 1 1 d .
H2 H 1.1155 0.7644 1.1718 0.045 Uiso 1 1 calc R
C3 C 1.1578(3) 0.68281(18) 1.14078(12) 0.0509(8) Uani 1 1 d .
H3A H 1.2225 0.6985 1.1355 0.061 Uiso 1 1 calc R
H3B H 1.1367 0.6590 1.1162 0.061 Uiso 1 1 calc R
C4 C 1.1586(3) 0.6386(2) 1.17799(14) 0.0629(10) Uani 1 1 d .
H4A H 1.1993 0.6016 1.1720 0.076 Uiso 1 1 calc R
H4B H 1.1861 0.6613 1.2018 0.076 Uiso 1 1 calc R
C5 C 1.0621(4) 0.6159(2) 1.18906(18) 0.0747(13) Uani 1 1 d .
H5A H 1.0653 0.5914 1.2150 0.090 Uiso 1 1 calc R
H5B H 1.0385 0.5873 1.1672 0.090 Uiso 1 1 calc R
C6 C 0.9926(3) 0.67186(19) 1.19442(14) 0.0602(10) Uani 1 1 d .
H6A H 0.9283 0.6550 1.1991 0.072 Uiso 1 1 calc R
H6B H 1.0109 0.6968 1.2189 0.072 Uiso 1 1 calc R
N1 N 0.92853(18) 0.76818(12) 1.16582(8) 0.0394(5) Uani 1 1 d .
N2 N 1.08912(17) 0.77845(12) 1.11131(8) 0.0365(5) Uani 1 1 d .
C7 C 1.1129(2) 0.83657(14) 1.11383(9) 0.0350(6) Uani 1 1 d .
H7 H 1.1320 0.8533 1.1396 0.042 Uiso 1 1 calc R
C8 C 1.1112(2) 0.87793(13) 1.07805(9) 0.0336(6) Uani 1 1 d .
C9 C 1.08656(19) 0.85467(13) 1.03908(9) 0.0313(5) Uani 1 1 d .
C10 C 1.0923(2) 0.89418(13) 1.00435(9) 0.0332(6) Uani 1 1 d .
C11 C 1.1143(2) 0.95840(14) 1.01072(9) 0.0355(6) Uani 1 1 d .
H11 H 1.1165 0.9859 0.9876 0.043 Uiso 1 1 calc R
C12 C 1.1329(2) 0.98341(14) 1.04933(10) 0.0365(6) Uani 1 1 d .
C13 C 1.1355(2) 0.94181(14) 1.08219(10) 0.0378(6) Uani 1 1 d .
H13 H 1.1545 0.9572 1.1083 0.045 Uiso 1 1 calc R
C14 C 1.1594(2) 1.05400(13) 1.05641(10) 0.0391(7) Uani 1 1 d .
C15 C 1.1019(2) 1.08455(14) 1.09143(11) 0.0403(7) Uani 1 1 d .
C16 C 1.0294(2) 1.05501(16) 1.11305(11) 0.0452(7) Uani 1 1 d .
H16 H 1.0117 1.0129 1.1061 0.054 Uiso 1 1 calc R
C17 C 0.9823(3) 1.08633(18) 1.14468(11) 0.0505(8) Uani 1 1 d .
H17 H 0.9343 1.0651 1.1597 0.061 Uiso 1 1 calc R
C18 C 1.0055(3) 1.14892(18) 1.15435(12) 0.0544(9) Uani 1 1 d .
H18 H 0.9742 1.1703 1.1761 0.065 Uiso 1 1 calc R
C19 C 1.0739(3) 1.17887(17) 1.13214(12) 0.0559(9) Uani 1 1 d .
H19 H 1.0887 1.2218 1.1382 0.067 Uiso 1 1 calc R
C20 C 1.1221(3) 1.14829(15) 1.10110(12) 0.0492(8) Uani 1 1 d .
H20 H 1.1693 1.1704 1.0861 0.059 Uiso 1 1 calc R
C21 C 1.2664(2) 1.05167(14) 1.06754(13) 0.0490(8) Uani 1 1 d .
C22 C 1.2997(3) 1.06785(18) 1.10593(15) 0.0586(10) Uani 1 1 d .
H22 H 1.2576 1.0843 1.1260 0.070 Uiso 1 1 calc R
C23 C 1.3966(3) 1.0600(2) 1.1156(2) 0.0772(15) Uani 1 1 d .
H23 H 1.4183 1.0709 1.1423 0.093 Uiso 1 1 calc R
C24 C 1.4582(3) 1.03761(19) 1.0878(3) 0.091(2) Uani 1 1 d .
H24 H 1.5229 1.0329 1.0948 0.110 Uiso 1 1 calc R
C25 C 1.4261(3) 1.02136(18) 1.0488(2) 0.090(2) Uani 1 1 d .
H25 H 1.4690 1.0059 1.0287 0.108 Uiso 1 1 calc R
C26 C 1.3298(3) 1.02793(18) 1.03917(19) 0.0702(13) Uani 1 1 d .
H26 H 1.3080 1.0158 1.0127 0.084 Uiso 1 1 calc R
C27 C 1.1366(2) 1.09396(14) 1.01792(11) 0.0410(7) Uani 1 1 d .
C28 C 1.2021(3) 1.13238(16) 0.99807(11) 0.0483(8) Uani 1 1 d .
H28 H 1.2658 1.1326 1.0070 0.058 Uiso 1 1 calc R
C29 C 1.1751(3) 1.17053(18) 0.96526(12) 0.0549(9) Uani 1 1 d .
H29 H 1.2205 1.1971 0.9525 0.066 Uiso 1 1 calc R
C30 C 1.0841(3) 1.17039(17) 0.95111(11) 0.0553(9) Uani 1 1 d .
H30 H 1.0664 1.1959 0.9283 0.066 Uiso 1 1 calc R
C31 C 1.0178(3) 1.13216(15) 0.97069(11) 0.0471(7) Uani 1 1 d .
H31 H 0.9543 1.1316 0.9614 0.057 Uiso 1 1 calc R
C32 C 1.0445(2) 1.09501(15) 1.00359(11) 0.0436(7) Uani 1 1 d .
H32 H 0.9985 1.0694 1.0168 0.052 Uiso 1 1 calc R
C33 C 1.0752(2) 0.86738(13) 0.96411(9) 0.0335(6) Uani 1 1 d .
H33 H 1.0438 0.8277 0.9626 0.040 Uiso 1 1 calc R
O1 O 1.06174(15) 0.79333(9) 1.03364(6) 0.0361(4) Uani 1 1 d .
H4 H 1.0627 0.7759 1.0560 0.043 Uiso 1 1 d R
C34 C 1.0744(2) 0.86111(14) 0.89248(9) 0.0377(6) Uani 1 1 d .
H34 H 1.0437 0.8198 0.8994 0.045 Uiso 1 1 calc R
C35 C 1.0045(2) 0.90231(14) 0.86814(9) 0.0383(6) Uani 1 1 d .
H35 H 1.0348 0.9438 0.8614 0.046 Uiso 1 1 calc R
C36 C 0.9760(3) 0.86857(17) 0.82812(10) 0.0484(8) Uani 1 1 d .
H36A H 0.9420 0.8289 0.8348 0.058 Uiso 1 1 calc R
H36B H 0.9329 0.8961 0.8122 0.058 Uiso 1 1 calc R
C37 C 1.0630(3) 0.85325(18) 0.80236(10) 0.0522(9) Uani 1 1 d .
H37A H 1.0924 0.8933 0.7930 0.063 Uiso 1 1 calc R
H37B H 1.0436 0.8290 0.7777 0.063 Uiso 1 1 calc R
C38 C 1.1358(3) 0.81467(18) 0.82657(10) 0.0521(9) Uani 1 1 d .
H38A H 1.1098 0.7722 0.8329 0.063 Uiso 1 1 calc R
H38B H 1.1934 0.8089 0.8098 0.063 Uiso 1 1 calc R
C39 C 1.1609(3) 0.84885(16) 0.86652(10) 0.0451(7) Uani 1 1 d .
H39A H 1.2062 0.8227 0.8823 0.054 Uiso 1 1 calc R
H39B H 1.1918 0.8897 0.8600 0.054 Uiso 1 1 calc R
N3 N 1.09966(19) 0.89390(12) 0.93058(8) 0.0373(5) Uani 1 1 d .
N4 N 0.92131(18) 0.91331(12) 0.89306(8) 0.0379(5) Uani 1 1 d .
C40 C 0.8983(2) 0.97014(14) 0.90234(9) 0.0378(6) Uani 1 1 d .
H40 H 0.9369 1.0041 0.8932 0.045 Uiso 1 1 calc R
C41 C 0.8143(2) 0.98428(14) 0.92657(9) 0.0356(6) Uani 1 1 d .
C42 C 0.7577(2) 0.93554(14) 0.94176(9) 0.0371(6) Uani 1 1 d .
C43 C 0.6746(2) 0.95033(14) 0.96433(9) 0.0378(6) Uani 1 1 d .
C44 C 0.6537(2) 1.01417(14) 0.97124(9) 0.0378(6) Uani 1 1 d .
H44 H 0.5997 1.0245 0.9872 0.045 Uiso 1 1 calc R
C45 C 0.7090(2) 1.06358(13) 0.95558(9) 0.0352(6) Uani 1 1 d .
C46 C 0.7881(2) 1.04757(14) 0.93353(9) 0.0368(6) Uani 1 1 d .
H46 H 0.8263 1.0805 0.9226 0.044 Uiso 1 1 calc R
C47 C 0.6835(2) 1.13349(13) 0.96625(10) 0.0357(6) Uani 1 1 d .
C48 C 0.7502(2) 1.18051(13) 0.94321(10) 0.0350(6) Uani 1 1 d .
C49 C 0.7513(2) 1.17904(14) 0.90017(10) 0.0399(6) Uani 1 1 d .
H49 H 0.7122 1.1497 0.8860 0.048 Uiso 1 1 calc R
C50 C 0.8086(2) 1.21985(15) 0.87795(11) 0.0437(7) Uani 1 1 d .
H50 H 0.8098 1.2174 0.8488 0.052 Uiso 1 1 calc R
C51 C 0.8636(2) 1.26391(15) 0.89795(11) 0.0442(7) Uani 1 1 d .
H51 H 0.9036 1.2914 0.8828 0.053 Uiso 1 1 calc R
C52 C 0.8602(2) 1.26780(14) 0.94016(11) 0.0422(7) Uani 1 1 d .
H52 H 0.8962 1.2992 0.9540 0.051 Uiso 1 1 calc R
C53 C 0.8044(2) 1.22593(14) 0.96281(11) 0.0399(6) Uani 1 1 d .
H53 H 0.8036 1.2286 0.9919 0.048 Uiso 1 1 calc R
C54 C 0.5838(2) 1.15288(15) 0.95180(10) 0.0385(6) Uani 1 1 d .
C55 C 0.5550(2) 1.21574(16) 0.95866(11) 0.0444(7) Uani 1 1 d .
H55 H 0.5953 1.2438 0.9733 0.053 Uiso 1 1 calc R
C56 C 0.4687(3) 1.23754(19) 0.94444(13) 0.0554(9) Uani 1 1 d .
H56 H 0.4500 1.2800 0.9499 0.067 Uiso 1 1 calc R
C57 C 0.4103(2) 1.1983(2) 0.92261(13) 0.0545(9) Uani 1 1 d .
H57 H 0.3523 1.2139 0.9120 0.065 Uiso 1 1 calc R
C58 C 0.4357(2) 1.1371(2) 0.91622(13) 0.0544(9) Uani 1 1 d .
H58 H 0.3940 1.1097 0.9018 0.065 Uiso 1 1 calc R
C59 C 0.5222(2) 1.11314(16) 0.93038(10) 0.0445(7) Uani 1 1 d .
H59 H 0.5387 1.0702 0.9254 0.053 Uiso 1 1 calc R
C60 C 0.6939(2) 1.13903(13) 1.01305(10) 0.0366(6) Uani 1 1 d .
C61 C 0.6200(3) 1.15474(15) 1.03969(11) 0.0462(7) Uani 1 1 d .
H61 H 0.5585 1.1611 1.0288 0.055 Uiso 1 1 calc R
C62 C 0.6344(3) 1.16119(18) 1.08138(12) 0.0550(9) Uani 1 1 d .
H62 H 0.5831 1.1719 1.0988 0.066 Uiso 1 1 calc R
C63 C 0.7237(3) 1.15209(16) 1.09816(11) 0.0533(9) Uani 1 1 d .
H63 H 0.7342 1.1579 1.1267 0.064 Uiso 1 1 calc R
C64 C 0.7970(3) 1.13430(16) 1.07234(11) 0.0502(8) Uani 1 1 d .
H64 H 0.8580 1.1268 1.0834 0.060 Uiso 1 1 calc R
C65 C 0.7819(2) 1.12751(15) 1.03108(11) 0.0440(7) Uani 1 1 d .
H65 H 0.8329 1.1145 1.0141 0.053 Uiso 1 1 calc R
C66 C 0.6143(2) 0.89852(14) 0.97762(9) 0.0375(6) Uani 1 1 d .
H66 H 0.6357 0.8564 0.9731 0.045 Uiso 1 1 calc R
O2 O 0.78081(16) 0.87389(9) 0.93668(7) 0.0413(5) Uani 1 1 d .
H3 H 0.8396 0.8768 0.9219 0.050 Uiso 1 1 d R
C67 C 0.4799(2) 0.84874(13) 1.00279(9) 0.0364(6) Uani 1 1 d .
H67 H 0.5182 0.8108 0.9950 0.044 Uiso 1 1 calc R
C68 C 0.4540(2) 0.84444(13) 1.04845(9) 0.0349(6) Uani 1 1 d .
H68 H 0.4188 0.8835 1.0568 0.042 Uiso 1 1 calc R
C69 C 0.3918(2) 0.78602(15) 1.05568(11) 0.0432(7) Uani 1 1 d .
H69A H 0.4284 0.7473 1.0493 0.052 Uiso 1 1 calc R
H69B H 0.3735 0.7842 1.0850 0.052 Uiso 1 1 calc R
C70 C 0.3038(2) 0.78739(17) 1.02946(12) 0.0484(8) Uani 1 1 d .
H70A H 0.2669 0.7482 1.0341 0.058 Uiso 1 1 calc R
H70B H 0.2641 0.8239 1.0375 0.058 Uiso 1 1 calc R
C71 C 0.3289(3) 0.79272(17) 0.98452(12) 0.0506(8) Uani 1 1 d .
H71A H 0.2704 0.7961 0.9681 0.061 Uiso 1 1 calc R
H71B H 0.3628 0.7540 0.9757 0.061 Uiso 1 1 calc R
C72 C 0.3902(3) 0.85020(16) 0.97675(11) 0.0470(7) Uani 1 1 d .
H72A H 0.3540 0.8891 0.9832 0.056 Uiso 1 1 calc R
H72B H 0.4076 0.8517 0.9473 0.056 Uiso 1 1 calc R
N5 N 0.53516(19) 0.90615(11) 0.99487(8) 0.0387(5) Uani 1 1 d .
N6 N 0.53960(18) 0.83886(12) 1.07306(8) 0.0377(5) Uani 1 1 d .
C73 C 0.5413(2) 0.86467(14) 1.10828(9) 0.0365(6) Uani 1 1 d .
H73 H 0.4888 0.8893 1.1169 0.044 Uiso 1 1 calc R
C74 C 0.6214(2) 0.85756(13) 1.13593(9) 0.0357(6) Uani 1 1 d .
C75 C 0.7033(2) 0.82352(13) 1.12421(9) 0.0347(6) Uani 1 1 d .
C76 C 0.7781(2) 0.81724(14) 1.15194(9) 0.0359(6) Uani 1 1 d .
C77 C 0.7700(2) 0.84591(14) 1.19061(9) 0.0359(6) Uani 1 1 d .
H77 H 0.8218 0.8430 1.2090 0.043 Uiso 1 1 calc R
C78 C 0.6904(2) 0.87811(14) 1.20323(9) 0.0375(6) Uani 1 1 d .
C79 C 0.6165(2) 0.88408(14) 1.17540(9) 0.0375(6) Uani 1 1 d .
H79 H 0.5615 0.9067 1.1833 0.045 Uiso 1 1 calc R
C80 C 0.6768(2) 0.90971(15) 1.24602(9) 0.0396(7) Uani 1 1 d .
C81 C 0.5957(2) 0.87853(15) 1.27053(10) 0.0407(7) Uani 1 1 d .
C82 C 0.5530(3) 0.82301(17) 1.25871(11) 0.0489(8) Uani 1 1 d .
H82 H 0.5707 0.8034 1.2336 0.059 Uiso 1 1 calc R
C83 C 0.4829(3) 0.7948(2) 1.28346(12) 0.0597(10) Uani 1 1 d .
H83 H 0.4536 0.7566 1.2747 0.072 Uiso 1 1 calc R
C84 C 0.4570(3) 0.8216(2) 1.31956(13) 0.0608(10) Uani 1 1 d .
H84 H 0.4089 0.8027 1.3358 0.073 Uiso 1 1 calc R
C85 C 0.5009(3) 0.8769(2) 1.33287(12) 0.0590(10) Uani 1 1 d .
H85 H 0.4845 0.8952 1.3586 0.071 Uiso 1 1 calc R
C86 C 0.5689(3) 0.90521(19) 1.30825(11) 0.0509(8) Uani 1 1 d .
H86 H 0.5979 0.9434 1.3171 0.061 Uiso 1 1 calc R
C87 C 0.7644(2) 0.90126(15) 1.27423(9) 0.0400(7) Uani 1 1 d .
C88 C 0.7981(3) 0.84009(16) 1.28112(10) 0.0440(7) Uani 1 1 d .
H88 H 0.7659 0.8050 1.2694 0.053 Uiso 1 1 calc R
C89 C 0.8782(3) 0.8297(2) 1.30483(11) 0.0584(9) Uani 1 1 d .
H89 H 0.9033 0.7882 1.3075 0.070 Uiso 1 1 calc R
C90 C 0.9214(3) 0.8807(3) 1.32464(12) 0.0667(11) Uani 1 1 d .
H90 H 0.9756 0.8739 1.3412 0.080 Uiso 1 1 calc R
C91 C 0.8844(3) 0.9418(2) 1.32006(12) 0.0624(10) Uani 1 1 d .
H91 H 0.9128 0.9767 1.3339 0.075 Uiso 1 1 calc R
C92 C 0.8058(3) 0.95121(18) 1.29509(11) 0.0510(8) Uani 1 1 d .
H92 H 0.7802 0.9926 1.2923 0.061 Uiso 1 1 calc R
C93 C 0.6565(3) 0.97952(16) 1.23580(9) 0.0455(7) Uani 1 1 d .
C94 C 0.7302(3) 1.01651(17) 1.21892(11) 0.0532(9) Uani 1 1 d .
H94 H 0.7919 0.9991 1.2169 0.064 Uiso 1 1 calc R
C95 C 0.7139(4) 1.07667(18) 1.20554(13) 0.0683(12) Uani 1 1 d .
H95 H 0.7647 1.1013 1.1951 0.082 Uiso 1 1 calc R
C96 C 0.6232(5) 1.1026(2) 1.20707(13) 0.0758(15) Uani 1 1 d .
H96 H 0.6118 1.1444 1.1975 0.091 Uiso 1 1 calc R
C97 C 0.5515(4) 1.0670(2) 1.22252(12) 0.0661(12) Uani 1 1 d .
H97 H 0.4895 1.0840 1.2231 0.079 Uiso 1 1 calc R
C98 C 0.5671(3) 1.00622(19) 1.23746(10) 0.0544(9) Uani 1 1 d .
H98 H 0.5163 0.9828 1.2489 0.065 Uiso 1 1 calc R
C99 C 0.8553(2) 0.77423(14) 1.14277(9) 0.0365(6) Uani 1 1 d .
H99 H 0.8516 0.7493 1.1185 0.044 Uiso 1 1 calc R
O3 O 0.70938(15) 0.79660(10) 1.08683(6) 0.0385(4) Uani 1 1 d .
H5 H 0.6648 0.8118 1.0762 0.046 Uiso 1 1 d R
C1S C 0.7659(3) 0.96239(18) 1.06460(12) 0.0529(8) Uani 1 1 d .
H1S3 H 0.7128 0.9342 1.0631 0.063 Uiso 0.21(2) 1 d PR
H1S4 H 0.7544 0.9993 1.0482 0.063 Uiso 0.21(2) 1 d PR
H1S1 H 0.7280 0.9250 1.0615 0.063 Uiso 0.79(2) 1 d PR
H1S2 H 0.7349 0.9960 1.0500 0.063 Uiso 0.79(2) 1 d PR
Cl1 Cl 0.8748(2) 0.9478(4) 1.04118(15) 0.0735(13) Uani 0.79(2) 1 d P
Cl2 Cl 0.7705(6) 0.9831(2) 1.11745(16) 0.0602(10) Uani 0.79(2) 1 d P
Cl11 Cl 0.8724(7) 0.9227(12) 1.0528(8) 0.080(4) Uani 0.21(2) 1 d P
Cl12 Cl 0.7924(18) 0.9790(13) 1.1132(8) 0.075(5) Uani 0.21(2) 1 d P
C2S C 0.8705(3) 1.3012(2) 1.20086(17) 0.0716(12) Uani 1 1 d .
H2S1 H 0.9144 1.3131 1.2232 0.086 Uiso 1 1 calc R
H2S2 H 0.9086 1.2865 1.1772 0.086 Uiso 1 1 calc R
Cl3 Cl 0.79741(11) 1.23850(6) 1.21786(5) 0.0894(4) Uani 1 1 d .
Cl4 Cl 0.80528(11) 1.36719(8) 1.18636(5) 0.1009(5) Uani 1 1 d .
C4S C 1.3006(4) 0.8639(3) 1.20907(15) 0.0780(13) Uani 1 1 d .
H4S1 H 1.3322 0.8687 1.2360 0.094 Uiso 1 1 calc R
H4S2 H 1.2320 0.8592 1.2140 0.094 Uiso 1 1 calc R
Cl7 Cl 1.32159(10) 0.93204(7) 1.17859(5) 0.0879(4) Uani 1 1 d .
Cl8 Cl 1.34368(10) 0.79635(6) 1.18415(4) 0.0782(3) Uani 1 1 d .
C5S C 1.2667(6) 0.9906(3) 0.91588(15) 0.101(2) Uani 1 1 d D
H5S1 H 1.2311 0.9518 0.9231 0.121 Uiso 1 1 calc R
H5S2 H 1.2850 1.0124 0.9416 0.121 Uiso 1 1 calc R
Cl9 Cl 1.19910(12) 1.03888(7) 0.88680(7) 0.1141(6) Uani 1 1 d D
Cl10 Cl 1.37521(12) 0.96924(8) 0.88534(7) 0.1093(5) Uani 1 1 d D
C6S C 1.0088(4) 0.9188(2) 1.2099(2) 0.0842(15) Uani 1 1 d .
H6S1 H 0.9611 0.9281 1.2308 0.126 Uiso 1 1 calc R
H6S2 H 0.9815 0.9250 1.1825 0.126 Uiso 1 1 calc R
H6S3 H 1.0628 0.9473 1.2134 0.126 Uiso 1 1 calc R
O6S O 1.0385(2) 0.85620(15) 1.21389(9) 0.0647(7) Uani 1 1 d .
H6 H 1.0091 0.8246 1.1968 0.078 Uiso 1 1 d R

loop_
_atom_site_aniso_label
_atom_site_aniso_U_11
_atom_site_aniso_U_22
_atom_site_aniso_U_33
_atom_site_aniso_U_23
_atom_site_aniso_U_13
_atom_site_aniso_U_12
C1 0.0478(17) 0.0296(14) 0.0492(17) 0.0031(13) 0.0032(14) 0.0022(13)
C2 0.0434(15) 0.0323(14) 0.0380(14) 0.0005(12) -0.0033(12) 0.0031(12)
C3 0.0506(18) 0.0468(18) 0.055(2) -0.0016(16) -0.0024(15) 0.0110(15)
C4 0.073(2) 0.046(2) 0.070(2) 0.0097(18) -0.002(2) 0.0257(19)
C5 0.076(3) 0.048(2) 0.100(4) 0.028(2) 0.008(3) 0.014(2)
C6 0.066(2) 0.0447(19) 0.070(2) 0.0248(18) 0.0107(19) 0.0058(18)
N1 0.0411(13) 0.0345(12) 0.0427(13) 0.0005(11) 0.0034(11) -0.0015(11)
N2 0.0384(12) 0.0324(12) 0.0386(13) -0.0003(10) 0.0011(10) -0.0005(10)
C7 0.0355(13) 0.0357(15) 0.0337(13) -0.0053(11) -0.0004(11) 0.0005(11)
C8 0.0350(13) 0.0290(13) 0.0368(14) -0.0023(11) 0.0011(11) -0.0005(11)
C9 0.0349(13) 0.0223(12) 0.0367(14) -0.0029(10) 0.0008(11) 0.0013(10)
C10 0.0341(13) 0.0262(13) 0.0393(14) -0.0055(11) 0.0044(11) -0.0019(11)
C11 0.0390(14) 0.0272(13) 0.0404(15) -0.0015(11) 0.0043(12) -0.0012(11)
C12 0.0361(14) 0.0244(13) 0.0489(16) -0.0073(12) 0.0063(12) -0.0017(11)
C13 0.0397(15) 0.0337(14) 0.0401(15) -0.0097(12) 0.0008(12) -0.0046(12)
C14 0.0380(14) 0.0243(13) 0.0550(18) -0.0070(13) 0.0032(13) -0.0021(11)
C15 0.0357(14) 0.0311(14) 0.0542(18) -0.0087(13) -0.0031(13) 0.0007(12)
C16 0.0444(16) 0.0377(16) 0.0535(18) -0.0128(14) 0.0018(14) 0.0026(13)
C17 0.0476(17) 0.056(2) 0.0479(18) -0.0126(16) 0.0015(15) 0.0092(16)
C18 0.060(2) 0.052(2) 0.0510(19) -0.0220(17) -0.0005(16) 0.0122(17)
C19 0.074(2) 0.0348(16) 0.059(2) -0.0152(15) -0.0020(18) 0.0063(16)
C20 0.062(2) 0.0279(15) 0.057(2) -0.0118(14) -0.0028(16) 0.0024(14)
C21 0.0385(16) 0.0217(13) 0.087(3) -0.0047(15) 0.0058(16) -0.0018(12)
C22 0.0437(18) 0.0420(18) 0.090(3) 0.0124(19) -0.0120(19) -0.0043(15)
C23 0.049(2) 0.053(2) 0.130(4) 0.024(3) -0.027(3) -0.0017(19)
C24 0.041(2) 0.0312(18) 0.202(7) 0.006(3) -0.013(3) -0.0022(16)
C25 0.050(2) 0.0294(18) 0.190(6) -0.018(3) 0.038(3) -0.0047(17)
C26 0.0438(19) 0.0373(18) 0.130(4) -0.026(2) 0.020(2) -0.0047(15)
C27 0.0441(16) 0.0251(13) 0.0536(18) -0.0083(13) 0.0116(14) -0.0029(12)
C28 0.0506(17) 0.0384(16) 0.0559(19) -0.0072(15) 0.0117(15) -0.0145(14)
C29 0.067(2) 0.0450(19) 0.0527(19) -0.0027(16) 0.0162(17) -0.0192(17)
C30 0.082(3) 0.0395(17) 0.0441(18) -0.0024(14) 0.0114(17) -0.0059(17)
C31 0.0527(18) 0.0343(15) 0.0543(19) -0.0029(14) 0.0106(15) -0.0012(14)
C32 0.0445(16) 0.0316(14) 0.0545(18) -0.0009(13) 0.0100(14) -0.0023(13)
C33 0.0403(14) 0.0261(12) 0.0341(14) 0.0005(11) 0.0009(11) -0.0025(11)
O1 0.0471(11) 0.0249(9) 0.0363(10) -0.0006(8) -0.0035(9) -0.0039(8)
C34 0.0534(17) 0.0274(13) 0.0321(14) -0.0020(11) 0.0043(13) 0.0030(12)
C35 0.0506(17) 0.0287(13) 0.0356(14) -0.0010(12) 0.0072(13) 0.0050(12)
C36 0.062(2) 0.0451(18) 0.0378(16) 0.0003(14) -0.0026(15) 0.0099(16)
C37 0.079(2) 0.0458(18) 0.0321(15) -0.0024(13) 0.0044(15) 0.0215(18)
C38 0.076(2) 0.0444(18) 0.0362(16) -0.0035(14) 0.0026(16) 0.0238(17)
C39 0.0542(18) 0.0368(16) 0.0443(16) 0.0018(13) 0.0065(14) 0.0124(14)
N3 0.0464(13) 0.0293(12) 0.0361(12) -0.0026(10) 0.0052(11) 0.0007(10)
N4 0.0431(13) 0.0292(12) 0.0414(13) -0.0027(10) 0.0030(11) 0.0010(10)
C40 0.0458(16) 0.0288(14) 0.0387(15) -0.0002(11) 0.0058(12) 0.0014(12)
C41 0.0410(15) 0.0264(13) 0.0396(14) -0.0028(11) 0.0034(12) 0.0000(12)
C42 0.0444(15) 0.0293(14) 0.0376(15) -0.0052(12) -0.0023(12) 0.0010(12)
C43 0.0443(16) 0.0309(14) 0.0381(15) -0.0014(12) 0.0028(12) -0.0002(12)
C44 0.0445(15) 0.0278(13) 0.0412(15) -0.0054(12) 0.0023(12) -0.0054(12)
C45 0.0388(14) 0.0278(13) 0.0390(14) -0.0030(11) -0.0005(12) -0.0015(12)
C46 0.0384(14) 0.0280(13) 0.0440(15) 0.0014(12) 0.0023(12) -0.0018(11)
C47 0.0397(14) 0.0221(12) 0.0453(16) 0.0012(11) 0.0023(12) -0.0016(11)
C48 0.0357(14) 0.0239(13) 0.0453(16) -0.0021(12) 0.0032(12) 0.0024(11)
C49 0.0446(16) 0.0287(14) 0.0464(16) 0.0009(12) 0.0011(13) 0.0022(12)
C50 0.0477(16) 0.0364(15) 0.0469(17) 0.0043(13) 0.0026(14) 0.0036(13)
C51 0.0429(16) 0.0279(14) 0.062(2) 0.0068(14) 0.0079(14) 0.0026(12)
C52 0.0412(15) 0.0263(14) 0.0592(19) 0.0004(13) -0.0015(14) -0.0018(12)
C53 0.0400(15) 0.0284(14) 0.0512(17) 0.0000(12) 0.0027(13) 0.0008(12)
C54 0.0347(14) 0.0358(15) 0.0450(16) -0.0005(13) 0.0051(12) -0.0021(12)
C55 0.0409(15) 0.0370(16) 0.0554(19) 0.0001(14) 0.0012(14) 0.0060(13)
C56 0.0527(19) 0.0504(19) 0.063(2) 0.0012(17) 0.0070(17) 0.0122(16)
C57 0.0359(16) 0.063(2) 0.064(2) 0.0044(18) 0.0045(15) 0.0051(16)
C58 0.0354(16) 0.066(2) 0.062(2) -0.0039(18) -0.0031(15) -0.0095(16)
C59 0.0442(16) 0.0409(16) 0.0483(17) -0.0015(14) 0.0023(14) -0.0059(13)
C60 0.0436(15) 0.0214(12) 0.0449(16) 0.0005(11) 0.0049(13) -0.0002(11)
C61 0.0512(17) 0.0336(15) 0.0538(18) 0.0036(14) 0.0109(15) 0.0066(14)
C62 0.071(2) 0.0453(18) 0.0484(19) 0.0035(16) 0.0125(17) 0.0051(17)
C63 0.083(3) 0.0380(17) 0.0387(16) 0.0048(13) 0.0023(17) -0.0059(17)
C64 0.0580(19) 0.0383(16) 0.0543(19) 0.0074(14) -0.0067(16) -0.0076(15)
C65 0.0500(17) 0.0342(15) 0.0479(17) 0.0066(13) 0.0030(14) -0.0010(13)
C66 0.0470(16) 0.0274(13) 0.0381(15) -0.0066(11) 0.0018(13) -0.0015(12)
O2 0.0465(11) 0.0234(9) 0.0541(13) -0.0050(9) 0.0015(10) -0.0008(8)
C67 0.0437(15) 0.0236(12) 0.0419(15) -0.0024(11) 0.0009(13) -0.0038(12)
C68 0.0358(14) 0.0269(13) 0.0421(15) -0.0023(11) 0.0013(12) 0.0045(11)
C69 0.0366(15) 0.0355(15) 0.0575(19) 0.0060(14) 0.0058(14) 0.0000(12)
C70 0.0303(14) 0.0442(17) 0.071(2) 0.0011(16) -0.0008(14) -0.0001(13)
C71 0.0471(17) 0.0396(17) 0.065(2) -0.0111(16) -0.0120(16) -0.0048(14)
C72 0.0580(19) 0.0391(16) 0.0440(17) -0.0010(13) -0.0079(15) -0.0025(15)
N5 0.0483(14) 0.0246(11) 0.0433(14) -0.0032(10) 0.0042(11) -0.0023(10)
N6 0.0395(13) 0.0338(12) 0.0400(13) 0.0000(10) 0.0019(10) 0.0003(10)
C73 0.0405(15) 0.0283(13) 0.0407(15) -0.0009(12) 0.0041(12) 0.0004(11)
C74 0.0442(15) 0.0262(13) 0.0366(14) -0.0017(11) 0.0079(12) 0.0000(11)
C75 0.0412(15) 0.0279(13) 0.0350(14) -0.0015(11) 0.0060(12) -0.0047(11)
C76 0.0402(15) 0.0313(14) 0.0361(14) -0.0010(11) 0.0038(12) -0.0035(12)
C77 0.0406(15) 0.0310(13) 0.0361(14) -0.0007(11) 0.0019(12) -0.0014(12)
C78 0.0478(16) 0.0306(14) 0.0341(14) 0.0004(11) 0.0059(12) -0.0002(12)
C79 0.0408(15) 0.0328(14) 0.0390(15) 0.0019(12) 0.0040(12) 0.0031(12)
C80 0.0479(17) 0.0349(15) 0.0360(15) -0.0042(12) 0.0035(13) 0.0047(13)
C81 0.0448(16) 0.0422(16) 0.0352(15) -0.0004(13) 0.0014(12) 0.0052(14)
C82 0.060(2) 0.0445(17) 0.0422(17) -0.0041(14) 0.0071(15) -0.0021(16)
C83 0.059(2) 0.069(2) 0.051(2) 0.0012(18) 0.0085(17) -0.016(2)
C84 0.057(2) 0.072(3) 0.053(2) 0.0079(19) 0.0097(17) -0.0072(19)
C85 0.064(2) 0.072(3) 0.0413(18) -0.0032(17) 0.0144(16) 0.0061(19)
C86 0.059(2) 0.0507(19) 0.0427(17) -0.0050(15) 0.0039(15) 0.0011(16)
C87 0.0491(17) 0.0382(15) 0.0328(14) -0.0005(12) 0.0038(13) -0.0018(13)
C88 0.0529(18) 0.0445(17) 0.0347(14) 0.0072(13) 0.0069(13) 0.0003(15)
C89 0.069(2) 0.065(2) 0.0409(17) 0.0135(17) 0.0063(16) 0.014(2)
C90 0.057(2) 0.100(4) 0.0429(19) 0.004(2) -0.0065(17) -0.003(2)
C91 0.066(2) 0.074(3) 0.0467(19) -0.0051(18) -0.0068(17) -0.018(2)
C92 0.061(2) 0.0480(19) 0.0438(17) -0.0023(15) 0.0002(15) -0.0096(16)
C93 0.070(2) 0.0369(16) 0.0301(14) -0.0059(12) -0.0027(14) 0.0027(15)
C94 0.081(3) 0.0371(17) 0.0413(17) 0.0002(14) 0.0104(17) 0.0026(17)
C95 0.115(4) 0.0361(18) 0.053(2) 0.0026(16) 0.016(2) 0.009(2)
C96 0.139(5) 0.0385(19) 0.049(2) 0.0030(16) 0.016(3) 0.026(3)
C97 0.096(3) 0.059(2) 0.0431(19) -0.0082(18) -0.002(2) 0.034(2)
C98 0.072(2) 0.055(2) 0.0359(16) -0.0080(15) 0.0004(16) 0.0180(18)
C99 0.0414(15) 0.0284(13) 0.0398(15) -0.0039(12) 0.0063(12) -0.0036(11)
O3 0.0417(10) 0.0370(10) 0.0369(10) -0.0055(8) 0.0030(9) 0.0026(9)
C1S 0.056(2) 0.0495(19) 0.053(2) 0.0033(16) 0.0044(16) -0.0112(16)
Cl1 0.0605(9) 0.092(3) 0.0677(16) -0.0124(15) 0.0011(8) -0.0013(12)
Cl2 0.094(3) 0.0434(10) 0.0434(11) 0.0001(7) 0.0121(16) -0.0222(15)
Cl11 0.055(3) 0.077(7) 0.107(7) 0.004(7) 0.026(4) 0.000(4)
Cl12 0.083(8) 0.070(7) 0.072(8) 0.003(4) 0.034(5) -0.021(5)
C2S 0.065(2) 0.067(3) 0.083(3) -0.002(2) 0.005(2) 0.002(2)
Cl3 0.0947(9) 0.0690(7) 0.1045(9) 0.0056(7) 0.0202(8) -0.0063(7)
Cl4 0.0941(9) 0.0987(10) 0.1098(10) 0.0380(8) 0.0305(8) 0.0278(8)
C4S 0.088(3) 0.085(3) 0.061(2) -0.006(2) 0.007(2) 0.010(3)
Cl7 0.0899(8) 0.0704(7) 0.1035(9) 0.0049(7) 0.0128(7) 0.0080(6)
Cl8 0.0865(7) 0.0708(7) 0.0772(7) -0.0102(6) 0.0008(6) -0.0007(6)
C5S 0.170(6) 0.081(3) 0.050(2) -0.015(2) -0.013(3) 0.038(4)
Cl9 0.0885(9) 0.0661(7) 0.1878(18) 0.0062(9) 0.0063(11) 0.0021(7)
Cl10 0.0919(9) 0.0940(10) 0.1419(14) 0.0152(10) 0.0160(9) 0.0027(8)
C6S 0.078(3) 0.056(3) 0.119(4) -0.016(3) 0.025(3) -0.007(2)
O6S 0.0687(17) 0.0608(16) 0.0646(16) -0.0159(14) 0.0005(13) -0.0058(14)

loop_
_atom_type_symbol
_atom_type_description
_atom_type_scat_dispersion_real
_atom_type_scat_dispersion_imag
_atom_type_scat_source
C C 0.0181 0.0091 'International Tables Vol C Tables 4.2.6.8 and 6.1.1.4'
H H 0.0000 0.0000 'International Tables Vol C Tables 4.2.6.8 and 6.1.1.4'
N N 0.0311 0.0180 'International Tables Vol C Tables 4.2.6.8 and 6.1.1.4'
O O 0.0492 0.0322 'International Tables Vol C Tables 4.2.6.8 and 6.1.1.4'
Cl Cl 0.3639 0.7018 'International Tables Vol C Tables 4.2.6.8 and 6.1.1.4'

loop_
_geom_angle_atom_site_label_1
_geom_angle_atom_site_label_2
_geom_angle_atom_site_label_3
_geom_angle
N1 C1 C6 107.6(3)
N1 C1 C2 110.8(2)
C6 C1 C2 109.8(3)
N2 C2 C3 109.7(3)
N2 C2 C1 108.2(2)
C3 C2 C1 110.0(3)
C2 C3 C4 110.9(3)
C5 C4 C3 112.4(4)
C4 C5 C6 111.4(4)
C1 C6 C5 111.8(3)
C99 N1 C1 116.9(3)
C7 N2 C2 119.4(3)
N2 C7 C8 121.4(3)
C13 C8 C9 119.0(3)
C13 C8 C7 119.8(3)
C9 C8 C7 121.2(2)
O1 C9 C8 121.1(3)
O1 C9 C10 118.4(2)
C8 C9 C10 120.3(2)
C11 C10 C9 117.7(3)
C11 C10 C33 123.2(3)
C9 C10 C33 119.1(2)
C12 C11 C10 122.8(3)
C13 C12 C11 117.6(3)
C13 C12 C14 119.1(3)
C11 C12 C14 123.0(3)
C12 C13 C8 122.0(3)
C15 C14 C27 105.2(2)
C15 C14 C12 112.5(3)
C27 C14 C12 110.6(3)
C15 C14 C21 110.8(3)
C27 C14 C21 114.1(3)
C12 C14 C21 103.9(2)
C16 C15 C20 117.6(3)
C16 C15 C14 125.2(3)
C20 C15 C14 117.1(3)
C17 C16 C15 121.0(3)
C16 C17 C18 120.1(4)
C19 C18 C17 119.1(3)
C18 C19 C20 121.6(3)
C19 C20 C15 120.6(4)
C22 C21 C26 118.1(4)
C22 C21 C14 122.4(3)
C26 C21 C14 119.3(4)
C21 C22 C23 120.3(5)
C24 C23 C22 121.3(6)
C23 C24 C25 119.3(4)
C24 C25 C26 119.7(5)
C21 C26 C25 121.2(5)
C32 C27 C28 117.5(3)
C32 C27 C14 118.6(3)
C28 C27 C14 123.8(3)
C29 C28 C27 120.7(4)
C30 C29 C28 121.0(3)
C29 C30 C31 118.8(4)
C32 C31 C30 120.0(4)
C31 C32 C27 121.9(3)
N3 C33 C10 123.9(3)
N3 C34 C39 110.8(3)
N3 C34 C35 109.1(2)
C39 C34 C35 109.3(2)
N4 C35 C34 109.0(2)
N4 C35 C36 109.5(3)
C34 C35 C36 110.1(2)
C37 C36 C35 110.5(3)
C36 C37 C38 112.0(3)
C39 C38 C37 110.1(3)
C34 C39 C38 111.6(3)
C33 N3 C34 116.8(2)
C40 N4 C35 119.3(3)
N4 C40 C41 121.9(3)
C42 C41 C46 119.4(3)
C42 C41 C40 120.7(3)
C46 C41 C40 119.9(3)
O2 C42 C41 121.7(3)
O2 C42 C43 118.4(3)
C41 C42 C43 119.9(3)
C44 C43 C42 118.1(3)
C44 C43 C66 123.5(3)
C42 C43 C66 118.4(3)
C43 C44 C45 122.7(3)
C46 C45 C44 117.7(3)
C46 C45 C47 122.6(3)
C44 C45 C47 119.6(3)
C45 C46 C41 122.3(3)
C60 C47 C54 111.7(2)
C60 C47 C45 105.7(2)
C54 C47 C45 113.3(2)
C60 C47 C48 111.7(2)
C54 C47 C48 103.9(2)
C45 C47 C48 110.7(2)
C53 C48 C49 118.0(3)
C53 C48 C47 123.7(3)
C49 C48 C47 118.2(3)
C50 C49 C48 120.9(3)
C51 C50 C49 120.3(3)
C50 C51 C52 119.5(3)
C51 C52 C53 120.6(3)
C48 C53 C52 120.6(3)
C59 C54 C55 117.6(3)
C59 C54 C47 124.4(3)
C55 C54 C47 117.9(3)
C56 C55 C54 121.1(3)
C57 C56 C55 120.5(4)
C58 C57 C56 119.6(3)
C57 C58 C59 121.6(3)
C54 C59 C58 119.6(3)
C61 C60 C65 116.7(3)
C61 C60 C47 124.2(3)
C65 C60 C47 119.2(3)
C62 C61 C60 121.4(4)
C61 C62 C63 120.5(4)
C64 C63 C62 118.7(3)
C65 C64 C63 120.4(4)
C64 C65 C60 122.1(3)
N5 C66 C43 123.9(3)
N5 C67 C72 109.3(3)
N5 C67 C68 110.3(2)
C72 C67 C68 109.8(3)
N6 C68 C69 109.2(2)
N6 C68 C67 109.8(2)
C69 C68 C67 109.5(2)
C70 C69 C68 111.9(3)
C71 C70 C69 110.8(3)
C70 C71 C72 110.9(3)
C71 C72 C67 111.7(3)
C66 N5 C67 116.5(2)
C73 N6 C68 118.5(3)
N6 C73 C74 121.9(3)
C79 C74 C75 119.2(3)
C79 C74 C73 119.1(3)
C75 C74 C73 121.6(3)
O3 C75 C76 119.7(3)
O3 C75 C74 120.7(3)
C76 C75 C74 119.7(3)
C75 C76 C77 118.5(3)
C75 C76 C99 119.9(3)
C77 C76 C99 121.1(3)
C78 C77 C76 123.2(3)
C77 C78 C79 117.8(3)
C77 C78 C80 125.3(3)
C79 C78 C80 116.9(3)
C78 C79 C74 121.6(3)
C93 C80 C81 112.3(3)
C93 C80 C87 112.8(3)
C81 C80 C87 103.9(2)
C93 C80 C78 103.9(2)
C81 C80 C78 111.8(3)
C87 C80 C78 112.4(3)
C82 C81 C86 117.9(3)
C82 C81 C80 123.1(3)
C86 C81 C80 118.9(3)
C81 C82 C83 120.7(3)
C84 C83 C82 120.6(4)
C83 C84 C85 119.9(4)
C86 C85 C84 119.4(3)
C85 C86 C81 121.4(4)
C92 C87 C88 118.7(3)
C92 C87 C80 122.8(3)
C88 C87 C80 118.4(3)
C89 C88 C87 121.0(4)
C88 C89 C90 119.6(4)
C89 C90 C91 119.8(4)
C92 C91 C90 119.5(4)
C87 C92 C91 121.1(4)
C98 C93 C94 117.7(3)
C98 C93 C80 123.5(3)
C94 C93 C80 118.3(3)
C95 C94 C93 120.9(4)
C94 C95 C96 120.6(5)
C97 C96 C95 119.0(4)
C96 C97 C98 121.3(5)
C93 C98 C97 120.4(4)
N1 C99 C76 123.3(3)
Cl12 C1S Cl11 96.4(15)
Cl1 C1S Cl2 115.6(4)
Cl4 C2S Cl3 111.8(3)
Cl8 C4S Cl7 110.0(3)
Cl9 C5S Cl10 108.1(3)

loop_
_geom_bond_atom_site_label_1
_geom_bond_atom_site_label_2
_geom_bond_distance
C1 N1 1.464(4)
C1 C6 1.527(5)
C1 C2 1.537(5)
C2 N2 1.457(4)
C2 C3 1.523(4)
C3 C4 1.528(6)
C4 C5 1.494(7)
C5 C6 1.547(6)
N1 C99 1.287(4)
N2 C7 1.274(4)
C7 C8 1.455(4)
C8 C13 1.397(4)
C8 C9 1.405(4)
C9 O1 1.353(3)
C9 C10 1.407(4)
C10 C11 1.405(4)
C10 C33 1.447(4)
C11 C12 1.388(4)
C12 C13 1.384(5)
C12 C14 1.553(4)
C14 C15 1.542(4)
C14 C27 1.544(5)
C14 C21 1.560(4)
C15 C16 1.394(5)
C15 C20 1.410(4)
C16 C17 1.394(5)
C17 C18 1.397(5)
C18 C19 1.364(6)
C19 C20 1.380(5)
C21 C22 1.379(6)
C21 C26 1.384(6)
C22 C23 1.419(6)
C23 C24 1.343(9)
C24 C25 1.394(10)
C25 C26 1.406(7)
C27 C32 1.387(5)
C27 C28 1.391(5)
C28 C29 1.391(6)
C29 C30 1.370(6)
C30 C31 1.392(5)
C31 C32 1.380(5)
C33 N3 1.275(4)
C34 N3 1.465(4)
C34 C39 1.512(4)
C34 C35 1.537(4)
C35 N4 1.451(4)
C35 C36 1.539(5)
C36 C37 1.527(5)
C37 C38 1.533(5)
C38 C39 1.529(5)
N4 C40 1.279(4)
C40 C41 1.458(4)
C41 C42 1.396(4)
C41 C46 1.404(4)
C42 O2 1.351(4)
C42 C43 1.422(4)
C43 C44 1.397(4)
C43 C66 1.453(4)
C44 C45 1.400(4)
C45 C46 1.374(4)
C45 C47 1.557(4)
C47 C60 1.535(4)
C47 C54 1.545(4)
C47 C48 1.562(4)
C48 C53 1.384(4)
C48 C49 1.402(5)
C49 C50 1.387(5)
C50 C51 1.377(5)
C51 C52 1.378(5)
C52 C53 1.397(5)
C54 C59 1.397(5)
C54 C55 1.405(5)
C55 C56 1.386(5)
C56 C57 1.370(6)
C57 C58 1.358(6)
C58 C59 1.403(5)
C60 C61 1.400(5)
C60 C65 1.401(5)
C61 C62 1.380(5)
C62 C63 1.391(6)
C63 C64 1.388(6)
C64 C65 1.368(5)
C66 N5 1.266(4)
C67 N5 1.465(4)
C67 C72 1.529(5)
C67 C68 1.534(4)
C68 N6 1.459(4)
C68 C69 1.534(4)
C69 C70 1.512(5)
C70 C71 1.510(6)
C71 C72 1.513(5)
N6 C73 1.269(4)
C73 C74 1.457(4)
C74 C79 1.403(4)
C74 C75 1.417(4)
C75 O3 1.346(4)
C75 C76 1.399(4)
C76 C77 1.401(4)
C76 C99 1.454(4)
C77 C78 1.380(4)
C78 C79 1.390(5)
C78 C80 1.556(4)
C80 C93 1.537(4)
C80 C81 1.546(5)
C80 C87 1.554(5)
C81 C82 1.374(5)
C81 C86 1.403(5)
C82 C83 1.410(5)
C83 C84 1.355(6)
C84 C85 1.392(7)
C85 C86 1.388(6)
C87 C92 1.384(5)
C87 C88 1.394(5)
C88 C89 1.389(6)
C89 C90 1.395(7)
C90 C91 1.400(7)
C91 C92 1.394(6)
C93 C98 1.388(6)
C93 C94 1.415(6)
C94 C95 1.361(5)
C95 C96 1.399(8)
C96 C97 1.360(8)
C97 C98 1.388(6)
C1S Cl12 1.66(3)
C1S Cl1 1.750(5)
C1S Cl11 1.769(13)
C1S Cl2 1.777(6)
Cl1 Cl11 0.65(2)
C2S Cl4 1.737(5)
C2S Cl3 1.769(5)
C4S Cl8 1.749(5)
C4S Cl7 1.773(6)
C5S Cl9 1.688(6)
C5S Cl10 1.887(7)
C6S O6S 1.392(6)

loop_
_platon_squeeze_void_nr
_platon_squeeze_void_average_x
_platon_squeeze_void_average_y
_platon_squeeze_void_average_z
_platon_squeeze_void_volume
_platon_squeeze_void_count_electrons
_platon_squeeze_void_content
1 0.233 0.082 0.242 160 50 ' '
2 0.267 0.918 0.742 160 52 ' '
3 0.733 0.418 0.758 160 51 ' '
4 0.767 0.582 0.258 160 53 ' '
